data_1504183
loop_
_publ_author_name
'Feng, Tao'
'Cai, Xiang-Hai'
'Li, Yan'
'Wang, Yuan-Yuan'
'Liu, Ya-Ping'
'Xie, Ming-Jin'
'Luo, Xiao-Dong'

_publ_section_title
;
 Melohenines A and B, two unprecedented alkaloids from Melodinus henryi
;
_journal_coden_ASTM ORLEF7
_journal_issue 21
_journal_name_full 'Organic Letters'
_journal_page_first 4834
_journal_page_last 4837
_journal_paper_doi 10.1021/ol9018826
_journal_volume 11
_journal_year 2009
_chemical_absolute_configuration rm
_chemical_formula_sum 'C19 H24 N2 O3'
_chemical_formula_weight 328.40
_space_group_IT_number 19
_symmetry_cell_setting orthorhombic
_symmetry_space_group_name_Hall 'P 2ac 2ab'
_symmetry_space_group_name_H-M 'P 21 21 21'
_atom_sites_solution_hydrogens geom
_atom_sites_solution_primary direct
_atom_sites_solution_secondary difmap
_audit_creation_method SHELXL-97
_cell_angle_alpha 90.00
_cell_angle_beta 90.00
_cell_angle_gamma 90.00
_cell_formula_units_Z 4
_cell_length_a 7.9717(12)
_cell_length_b 12.2181(18)
_cell_length_c 17.265(3)
_cell_measurement_reflns_used 1735
_cell_measurement_temperature 298(2)
_cell_measurement_theta_max 20.91
_cell_measurement_theta_min 2.36
_cell_volume 1681.6(5)
_computing_cell_refinement 'Bruker apex II'
_computing_data_collection 'Bruker apex II'
_computing_data_reduction 'Bruker SAINT'
_computing_molecular_graphics 'Bruker SHELXTL'
_computing_publication_material 'Bruker SHELXTL'
_computing_structure_refinement 'SHELXL-97 (Sheldrick, 1997)'
_computing_structure_solution 'SHELXS-97 (Sheldrick, 1990)'
_diffrn_ambient_temperature 298(2)
_diffrn_measured_fraction_theta_full 0.987
_diffrn_measured_fraction_theta_max 0.957
_diffrn_measurement_device_type 'CCD area detector'
_diffrn_measurement_method 'phi and omega scans'
_diffrn_radiation_monochromator graphite
_diffrn_radiation_source 'fine-focus sealed tube'
_diffrn_radiation_type MoK\a
_diffrn_radiation_wavelength 0.71073
_diffrn_reflns_av_R_equivalents 0.0449
_diffrn_reflns_av_sigmaI/netI 0.0636
_diffrn_reflns_limit_h_max 10
_diffrn_reflns_limit_h_min -9
_diffrn_reflns_limit_k_max 15
_diffrn_reflns_limit_k_min -16
_diffrn_reflns_limit_l_max 23
_diffrn_reflns_limit_l_min -19
_diffrn_reflns_number 11041
_diffrn_reflns_theta_full 28.65
_diffrn_reflns_theta_max 28.65
_diffrn_reflns_theta_min 2.04
_exptl_absorpt_coefficient_mu 0.088
_exptl_absorpt_correction_T_max 0.9930
_exptl_absorpt_correction_T_min 0.9792
_exptl_absorpt_correction_type multi-scan
_exptl_absorpt_process_details sadabs
_exptl_crystal_colour colourless
_exptl_crystal_density_diffrn 1.297
_exptl_crystal_density_method 'not measured'
_exptl_crystal_description block
_exptl_crystal_F_000 704
_exptl_crystal_size_max 0.24
_exptl_crystal_size_mid 0.16
_exptl_crystal_size_min 0.08
_refine_diff_density_max 0.179
_refine_diff_density_min -0.149
_refine_diff_density_rms 0.035
_refine_ls_abs_structure_details 'None, Friedel Pairs merged'
_refine_ls_abs_structure_Flack -0.3(19)
_refine_ls_extinction_coef 0.015(3)
_refine_ls_extinction_expression Fc^*^=kFc[1+0.001xFc^2^\l^3^/sin(2\q)]^-1/4^
_refine_ls_extinction_method SHELXL
_refine_ls_goodness_of_fit_ref 0.750
_refine_ls_hydrogen_treatment constr
_refine_ls_matrix_type full
_refine_ls_number_parameters 220
_refine_ls_number_reflns 4041
_refine_ls_number_restraints 0
_refine_ls_restrained_S_all 0.750
_refine_ls_R_factor_all 0.0900
_refine_ls_R_factor_gt 0.0489
_refine_ls_shift/su_max 0.000
_refine_ls_shift/su_mean 0.000
_refine_ls_structure_factor_coef Fsqd
_refine_ls_weighting_details 'calc w=1/[\s^2^(Fo^2^)+(0.1000P)^2^+0.7566P] where P=(Fo^2^+2Fc^2^)/3'
_refine_ls_weighting_scheme calc
_refine_ls_wR_factor_gt 0.1207
_refine_ls_wR_factor_ref 0.1529
_reflns_number_gt 2595
_reflns_number_total 4041
_reflns_threshold_expression >2sigma(I)
_cod_data_source_file ol9018826_si_003.cif
_cod_data_source_block 090303a
_cod_depositor_comments
;
The following automatic conversions were performed:

'_symmetry_cell_setting' value 'Orthorhombic' changed to
'orthorhombic' according to
/home/saulius/struct/CIF-dictionaries/cif_core.dic dictionary named
'cif_core.dic' version 2.4.2 from 2011-04-26.

Automatic conversion script
Id: cif_fix_values 1715 2011-07-08 13:25:40Z adriana 

 Updated bibliographic information.

 Antanas Vaitkus,
 2019-09-22
;
_cod_original_cell_volume 1681.6(4)
_cod_original_sg_symbol_H-M P2(1)2(1)2(1)
_cod_database_code 1504183

loop_
_symmetry_equiv_pos_as_xyz
'x, y, z'
'-x+1/2, -y, z+1/2'
'-x, y+1/2, -z+1/2'
'x+1/2, -y+1/2, -z'

loop_
_atom_site_label
_atom_site_type_symbol
_atom_site_fract_x
_atom_site_fract_y
_atom_site_fract_z
_atom_site_U_iso_or_equiv
_atom_site_adp_type
_atom_site_occupancy
_atom_site_symmetry_multiplicity
_atom_site_calc_flag
_atom_site_refinement_flags
N1 N 0.8864(3) 0.89600(15) 0.22995(12) 0.0330(5) Uani 1 1 d .
N2 N 0.5378(3) 0.80901(18) 0.19856(13) 0.0382(5) Uani 1 1 d .
O1 O 0.8045(3) 1.07611(16) 0.26257(13) 0.0519(6) Uani 1 1 d .
H1 H 0.8873 1.1127 0.2738 0.078 Uiso 1 1 calc R
O2 O 0.9155(2) 0.71480(14) 0.20430(12) 0.0447(5) Uani 1 1 d .
O3 O 0.8231(3) 0.65189(17) 0.38059(14) 0.0648(7) Uani 1 1 d .
C2 C 0.8407(3) 0.80143(19) 0.19413(15) 0.0315(5) Uani 1 1 d .
C3 C 0.3841(3) 0.7938(2) 0.15297(18) 0.0482(7) Uani 1 1 d .
H3A H 0.2879 0.7906 0.1873 0.058 Uiso 1 1 calc R
H3B H 0.3902 0.7252 0.1247 0.058 Uiso 1 1 calc R
C5 C 0.5469(4) 0.7371(2) 0.26623(17) 0.0453(7) Uani 1 1 d .
H5A H 0.6049 0.6703 0.2520 0.054 Uiso 1 1 calc R
H5B H 0.4340 0.7175 0.2820 0.054 Uiso 1 1 calc R
C6 C 0.6391(3) 0.7910(2) 0.33581(17) 0.0447(7) Uani 1 1 d .
H6A H 0.6516 0.8685 0.3248 0.054 Uiso 1 1 calc R
H6B H 0.5677 0.7846 0.3811 0.054 Uiso 1 1 calc R
C7 C 0.8108(4) 0.7455(2) 0.35635(16) 0.0448(7) Uani 1 1 d .
C8 C 0.9636(3) 0.8170(2) 0.35461(17) 0.0411(6) Uani 1 1 d .
C9 C 1.0762(4) 0.8104(3) 0.41608(19) 0.0536(8) Uani 1 1 d .
H9 H 1.0567 0.7604 0.4557 0.064 Uiso 1 1 calc R
C10 C 1.2163(4) 0.8768(3) 0.4193(2) 0.0624(9) Uani 1 1 d .
H10 H 1.2880 0.8737 0.4617 0.075 Uiso 1 1 calc R
C11 C 1.2490(4) 0.9477(3) 0.3590(2) 0.0586(9) Uani 1 1 d .
H11 H 1.3440 0.9918 0.3609 0.070 Uiso 1 1 calc R
C12 C 1.1432(4) 0.9542(2) 0.29622(19) 0.0460(7) Uani 1 1 d .
H12 H 1.1673 1.0016 0.2556 0.055 Uiso 1 1 calc R
C13 C 1.0000(3) 0.88929(19) 0.29403(16) 0.0348(6) Uani 1 1 d .
C14 C 0.3634(4) 0.8881(3) 0.09638(19) 0.0522(8) Uani 1 1 d .
H14A H 0.3419 0.9549 0.1251 0.063 Uiso 1 1 calc R
H14B H 0.2669 0.8742 0.0636 0.063 Uiso 1 1 calc R
C15 C 0.5179(4) 0.9042(2) 0.04565(18) 0.0466(7) Uani 1 1 d .
H15A H 0.5071 0.9728 0.0178 0.056 Uiso 1 1 calc R
H15B H 0.5228 0.8457 0.0078 0.056 Uiso 1 1 calc R
C16 C 0.8428(3) 1.00734(18) 0.19982(17) 0.0371(6) Uani 1 1 d .
H16 H 0.9400 1.0372 0.1722 0.045 Uiso 1 1 calc R
C17 C 0.6941(3) 1.00576(19) 0.14551(17) 0.0371(6) Uani 1 1 d .
H17A H 0.6981 1.0710 0.1136 0.045 Uiso 1 1 calc R
H17B H 0.5923 1.0095 0.1762 0.045 Uiso 1 1 calc R
C18 C 0.8473(6) 0.9889(3) -0.0222(2) 0.0753(11) Uani 1 1 d .
H18A H 0.7449 0.9940 -0.0512 0.113 Uiso 1 1 calc R
H18B H 0.9387 0.9736 -0.0567 0.113 Uiso 1 1 calc R
H18C H 0.8677 1.0570 0.0040 0.113 Uiso 1 1 calc R
C19 C 0.8325(4) 0.8972(3) 0.03719(17) 0.0481(7) Uani 1 1 d .
H19A H 0.9344 0.8958 0.0679 0.058 Uiso 1 1 calc R
H19B H 0.8254 0.8281 0.0097 0.058 Uiso 1 1 calc R
C20 C 0.6827(3) 0.9056(2) 0.09214(15) 0.0363(6) Uani 1 1 d .
C21 C 0.6836(3) 0.8052(2) 0.14588(15) 0.0340(5) Uani 1 1 d .
H21 H 0.6770 0.7386 0.1144 0.041 Uiso 1 1 calc R

loop_
_atom_site_aniso_label
_atom_site_aniso_U_11
_atom_site_aniso_U_22
_atom_site_aniso_U_33
_atom_site_aniso_U_23
_atom_site_aniso_U_13
_atom_site_aniso_U_12
N1 0.0337(10) 0.0274(10) 0.0378(11) 0.0016(9) -0.0018(9) 0.0028(9)
N2 0.0369(11) 0.0398(11) 0.0379(12) 0.0006(10) 0.0030(9) -0.0081(9)
O1 0.0480(11) 0.0398(10) 0.0679(14) -0.0205(10) -0.0107(11) 0.0072(9)
O2 0.0508(11) 0.0312(9) 0.0523(12) -0.0021(9) -0.0017(9) 0.0107(8)
O3 0.0767(16) 0.0515(13) 0.0662(15) 0.0233(12) -0.0005(13) -0.0035(12)
C2 0.0330(12) 0.0273(11) 0.0343(13) -0.0002(10) 0.0074(10) 0.0007(10)
C3 0.0374(14) 0.0540(17) 0.0532(18) -0.0055(15) -0.0012(13) -0.0072(13)
C5 0.0491(16) 0.0423(14) 0.0446(16) 0.0057(13) 0.0058(12) -0.0150(13)
C6 0.0434(14) 0.0510(16) 0.0396(15) 0.0013(13) 0.0082(12) -0.0048(13)
C7 0.0548(16) 0.0453(15) 0.0342(14) 0.0026(13) 0.0023(13) -0.0022(13)
C8 0.0442(14) 0.0385(14) 0.0407(16) -0.0008(13) -0.0031(12) 0.0048(12)
C9 0.0582(18) 0.0583(18) 0.0444(18) 0.0062(15) -0.0087(15) 0.0099(16)
C10 0.0562(19) 0.073(2) 0.058(2) -0.0039(19) -0.0220(16) 0.0078(17)
C11 0.0467(16) 0.0588(19) 0.070(2) -0.0063(19) -0.0165(16) -0.0031(15)
C12 0.0413(15) 0.0411(14) 0.0556(18) -0.0001(14) -0.0059(14) -0.0022(12)
C13 0.0353(13) 0.0305(12) 0.0386(14) -0.0038(11) -0.0042(11) 0.0052(10)
C14 0.0394(14) 0.0588(19) 0.0584(19) -0.0034(16) -0.0119(14) 0.0019(14)
C15 0.0510(16) 0.0454(16) 0.0434(16) 0.0000(13) -0.0101(13) -0.0024(14)
C16 0.0396(14) 0.0248(11) 0.0470(16) 0.0012(11) -0.0022(12) 0.0002(10)
C17 0.0393(14) 0.0274(12) 0.0447(16) 0.0028(11) -0.0021(12) 0.0008(11)
C18 0.088(3) 0.079(2) 0.059(2) 0.017(2) 0.021(2) -0.013(2)
C19 0.0521(16) 0.0525(17) 0.0397(15) 0.0041(13) 0.0101(13) -0.0006(15)
C20 0.0388(13) 0.0337(13) 0.0365(14) 0.0011(11) 0.0005(11) -0.0012(12)
C21 0.0379(12) 0.0288(11) 0.0353(14) -0.0058(11) 0.0017(11) -0.0008(11)

loop_
_atom_type_symbol
_atom_type_description
_atom_type_scat_dispersion_real
_atom_type_scat_dispersion_imag
_atom_type_scat_source
C C 0.0033 0.0016 'International Tables Vol C Tables 4.2.6.8 and 6.1.1.4'
H H 0.0000 0.0000 'International Tables Vol C Tables 4.2.6.8 and 6.1.1.4'
N N 0.0061 0.0033 'International Tables Vol C Tables 4.2.6.8 and 6.1.1.4'
O O 0.0106 0.0060 'International Tables Vol C Tables 4.2.6.8 and 6.1.1.4'

loop_
_geom_angle_atom_site_label_1
_geom_angle_atom_site_label_2
_geom_angle_atom_site_label_3
_geom_angle
C2 N1 C13 118.17(19)
C2 N1 C16 123.5(2)
C13 N1 C16 117.85(19)
C5 N2 C3 113.1(2)
C5 N2 C21 115.7(2)
C3 N2 C21 108.8(2)
C16 O1 H1 109.5
O2 C2 N1 122.5(2)
O2 C2 C21 120.6(2)
N1 C2 C21 116.7(2)
N2 C3 C14 109.8(2)
N2 C3 H3A 109.7
C14 C3 H3A 109.7
N2 C3 H3B 109.7
C14 C3 H3B 109.7
H3A C3 H3B 108.2
N2 C5 C6 112.7(2)
N2 C5 H5A 109.1
C6 C5 H5A 109.1
N2 C5 H5B 109.1
C6 C5 H5B 109.1
H5A C5 H5B 107.8
C7 C6 C5 116.8(2)
C7 C6 H6A 108.1
C5 C6 H6A 108.1
C7 C6 H6B 108.1
C5 C6 H6B 108.1
H6A C6 H6B 107.3
O3 C7 C8 119.1(3)
O3 C7 C6 119.7(3)
C8 C7 C6 120.9(2)
C9 C8 C13 118.2(3)
C9 C8 C7 118.4(3)
C13 C8 C7 123.5(2)
C10 C9 C8 121.2(3)
C10 C9 H9 119.4
C8 C9 H9 119.4
C11 C10 C9 119.4(3)
C11 C10 H10 120.3
C9 C10 H10 120.3
C12 C11 C10 121.0(3)
C12 C11 H11 119.5
C10 C11 H11 119.5
C11 C12 C13 119.5(3)
C11 C12 H12 120.3
C13 C12 H12 120.3
C12 C13 C8 120.7(2)
C12 C13 N1 120.5(2)
C8 C13 N1 118.8(2)
C3 C14 C15 112.3(2)
C3 C14 H14A 109.1
C15 C14 H14A 109.1
C3 C14 H14B 109.1
C15 C14 H14B 109.1
H14A C14 H14B 107.9
C14 C15 C20 113.0(2)
C14 C15 H15A 109.0
C20 C15 H15A 109.0
C14 C15 H15B 109.0
C20 C15 H15B 109.0
H15A C15 H15B 107.8
O1 C16 N1 109.0(2)
O1 C16 C17 108.4(2)
N1 C16 C17 112.7(2)
O1 C16 H16 108.9
N1 C16 H16 108.9
C17 C16 H16 108.9
C16 C17 C20 115.4(2)
C16 C17 H17A 108.4
C20 C17 H17A 108.4
C16 C17 H17B 108.4
C20 C17 H17B 108.4
H17A C17 H17B 107.5
C19 C18 H18A 109.5
C19 C18 H18B 109.5
H18A C18 H18B 109.5
C19 C18 H18C 109.5
H18A C18 H18C 109.5
H18B C18 H18C 109.5
C18 C19 C20 115.4(3)
C18 C19 H19A 108.4
C20 C19 H19A 108.4
C18 C19 H19B 108.4
C20 C19 H19B 108.4
H19A C19 H19B 107.5
C19 C20 C17 112.3(2)
C19 C20 C21 108.5(2)
C17 C20 C21 105.9(2)
C19 C20 C15 110.0(2)
C17 C20 C15 111.8(2)
C21 C20 C15 108.1(2)
N2 C21 C2 108.4(2)
N2 C21 C20 110.0(2)
C2 C21 C20 111.2(2)
N2 C21 H21 109.1
C2 C21 H21 109.1
C20 C21 H21 109.1

loop_
_geom_bond_atom_site_label_1
_geom_bond_atom_site_label_2
_geom_bond_distance
N1 C2 1.360(3)
N1 C13 1.432(3)
N1 C16 1.497(3)
N2 C5 1.463(4)
N2 C3 1.468(3)
N2 C21 1.476(3)
O1 C16 1.405(3)
O1 H1 0.8200
O2 C2 1.227(3)
O3 C7 1.222(3)
C2 C21 1.505(4)
C3 C14 1.520(4)
C3 H3A 0.9700
C3 H3B 0.9700
C5 C6 1.555(4)
C5 H5A 0.9700
C5 H5B 0.9700
C6 C7 1.520(4)
C6 H6A 0.9700
C6 H6B 0.9700
C7 C8 1.499(4)
C8 C9 1.392(4)
C8 C13 1.400(4)
C9 C10 1.382(5)
C9 H9 0.9300
C10 C11 1.378(5)
C10 H10 0.9300
C11 C12 1.377(4)
C11 H11 0.9300
C12 C13 1.390(4)
C12 H12 0.9300
C14 C15 1.524(4)
C14 H14A 0.9700
C14 H14B 0.9700
C15 C20 1.540(4)
C15 H15A 0.9700
C15 H15B 0.9700
C16 C17 1.512(4)
C16 H16 0.9800
C17 C20 1.535(4)
C17 H17A 0.9700
C17 H17B 0.9700
C18 C19 1.524(4)
C18 H18A 0.9600
C18 H18B 0.9600
C18 H18C 0.9600
C19 C20 1.529(4)
C19 H19A 0.9700
C19 H19B 0.9700
C20 C21 1.538(3)
C21 H21 0.9800

loop_
_geom_hbond_atom_site_label_D
_geom_hbond_atom_site_label_H
_geom_hbond_atom_site_label_A
_geom_hbond_distance_DH
_geom_hbond_distance_HA
_geom_hbond_distance_DA
_geom_hbond_angle_DHA
_geom_hbond_site_symmetry_A
O1 H1 O2 0.82 2.04 2.860(3) 174.8 3_755

loop_
_geom_torsion_atom_site_label_1
_geom_torsion_atom_site_label_2
_geom_torsion_atom_site_label_3
_geom_torsion_atom_site_label_4
_geom_torsion
C13 N1 C2 O2 -14.3(4)
C16 N1 C2 O2 157.4(2)
C13 N1 C2 C21 160.7(2)
C16 N1 C2 C21 -27.6(3)
C5 N2 C3 C14 166.3(2)
C21 N2 C3 C14 -63.6(3)
C3 N2 C5 C6 -146.9(2)
C21 N2 C5 C6 86.5(3)
N2 C5 C6 C7 -109.6(3)
C5 C6 C7 O3 -65.8(4)
C5 C6 C7 C8 120.1(3)
O3 C7 C8 C9 -38.9(4)
C6 C7 C8 C9 135.2(3)
O3 C7 C8 C13 140.4(3)
C6 C7 C8 C13 -45.4(4)
C13 C8 C9 C10 2.9(4)
C7 C8 C9 C10 -177.7(3)
C8 C9 C10 C11 -2.7(5)
C9 C10 C11 C12 0.8(5)
C10 C11 C12 C13 0.9(5)
C11 C12 C13 C8 -0.6(4)
C11 C12 C13 N1 178.9(3)
C9 C8 C13 C12 -1.2(4)
C7 C8 C13 C12 179.4(3)
C9 C8 C13 N1 179.2(2)
C7 C8 C13 N1 -0.1(4)
C2 N1 C13 C12 128.9(2)
C16 N1 C13 C12 -43.2(3)
C2 N1 C13 C8 -51.6(3)
C16 N1 C13 C8 136.3(2)
N2 C3 C14 C15 54.0(3)
C3 C14 C15 C20 -48.1(3)
C2 N1 C16 O1 141.9(2)
C13 N1 C16 O1 -46.4(3)
C2 N1 C16 C17 21.5(3)
C13 N1 C16 C17 -166.8(2)
O1 C16 C17 C20 -157.5(2)
N1 C16 C17 C20 -36.7(3)
C18 C19 C20 C17 -65.2(3)
C18 C19 C20 C21 178.1(3)
C18 C19 C20 C15 60.1(3)
C16 C17 C20 C19 -62.2(3)
C16 C17 C20 C21 56.1(3)
C16 C17 C20 C15 173.5(2)
C14 C15 C20 C19 167.9(2)
C14 C15 C20 C17 -66.6(3)
C14 C15 C20 C21 49.6(3)
C5 N2 C21 C2 -41.8(3)
C3 N2 C21 C2 -170.4(2)
C5 N2 C21 C20 -163.6(2)
C3 N2 C21 C20 67.8(2)
O2 C2 C21 N2 101.4(3)
N1 C2 C21 N2 -73.7(3)
O2 C2 C21 C20 -137.6(2)
N1 C2 C21 C20 47.3(3)
C19 C20 C21 N2 -178.5(2)
C17 C20 C21 N2 60.7(2)
C15 C20 C21 N2 -59.3(3)
C19 C20 C21 C2 61.4(3)
C17 C20 C21 C2 -59.4(2)
C15 C20 C21 C2 -179.4(2)
